data_7201165
loop_
_publ_author_name
'Nauha, Elisa'
'Saxell, Heidi'
'Nissinen, Maija'
'Kolehmainen, Erkki'
'Sch\"afer, Ansgar'
'Schlecker, Rainer'

_publ_section_title
;
 Polymorphism and versatile solvate formation of thiophanate-methyl
;
_journal_issue 11
_journal_name_full CrystEngComm
_journal_page_first 2536
_journal_paper_doi 10.1039/b905511h
_journal_volume 11
_journal_year 2009
_chemical_formula_moiety 'C12 H14 N4 O4 S2, C4 H8 O2'
_chemical_formula_sum 'C16 H22 N4 O6 S2'
_chemical_formula_weight 430.50
_chemical_name_common 'thiophanate-methyl, dioxane'
_chemical_name_systematic
;
?
;
_space_group_IT_number 15
_symmetry_cell_setting monoclinic
_symmetry_space_group_name_Hall '-C 2yc'
_symmetry_space_group_name_H-M 'C 1 2/c 1'
_atom_sites_solution_hydrogens geom
_atom_sites_solution_primary direct
_atom_sites_solution_secondary difmap
_audit_creation_method SHELXL-97
_cell_angle_alpha 90.00
_cell_angle_beta 111.244(18)
_cell_angle_gamma 90.00
_cell_formula_units_Z 8
_cell_length_a 21.970(10)
_cell_length_b 11.428(5)
_cell_length_c 17.147(7)
_cell_measurement_temperature 103(2)
_cell_volume 4013(3)
_computing_structure_refinement 'SHELXL-97 (Sheldrick, 1997)'
_diffrn_ambient_temperature 103(2)
_diffrn_measured_fraction_theta_full 0.881
_diffrn_measured_fraction_theta_max 0.882
_diffrn_measurement_device_type 'Bruker AXS CCD Detector'
_diffrn_radiation_monochromator graphite
_diffrn_radiation_source 'fine-focus sealed tube'
_diffrn_radiation_type CuK\a
_diffrn_radiation_wavelength 1.54178
_diffrn_reflns_av_R_equivalents 0.0475
_diffrn_reflns_av_sigmaI/netI 0.0568
_diffrn_reflns_limit_h_max 20
_diffrn_reflns_limit_h_min -22
_diffrn_reflns_limit_k_max 11
_diffrn_reflns_limit_k_min -12
_diffrn_reflns_limit_l_max 18
_diffrn_reflns_limit_l_min -15
_diffrn_reflns_number 7583
_diffrn_reflns_theta_full 58.11
_diffrn_reflns_theta_max 58.11
_diffrn_reflns_theta_min 5.63
_exptl_absorpt_coefficient_mu 2.773
_exptl_absorpt_correction_T_max 0.7612
_exptl_absorpt_correction_T_min 0.7612
_exptl_absorpt_correction_type empirical
_exptl_absorpt_process_details 'R.H. Blessing, Acta Cryst. A 1995, 51, 33'
_exptl_crystal_colour colorless
_exptl_crystal_density_diffrn 1.425
_exptl_crystal_density_method 'not measured'
_exptl_crystal_description block
_exptl_crystal_F_000 1808
_exptl_crystal_size_max 0.10
_exptl_crystal_size_mid 0.10
_exptl_crystal_size_min 0.10
_refine_diff_density_max 0.545
_refine_diff_density_min -0.736
_refine_diff_density_rms 0.102
_refine_ls_extinction_coef 0.0027(3)
_refine_ls_extinction_expression Fc^*^=kFc[1+0.001xFc^2^\l^3^/sin(2\q)]^-1/4^
_refine_ls_extinction_method SHELXL
_refine_ls_goodness_of_fit_ref 1.079
_refine_ls_hydrogen_treatment mixed
_refine_ls_matrix_type full
_refine_ls_number_parameters 268
_refine_ls_number_reflns 2484
_refine_ls_number_restraints 4
_refine_ls_restrained_S_all 1.079
_refine_ls_R_factor_all 0.0741
_refine_ls_R_factor_gt 0.0679
_refine_ls_shift/su_max 0.000
_refine_ls_shift/su_mean 0.000
_refine_ls_structure_factor_coef Fsqd
_refine_ls_weighting_details 'calc w=1/[\s^2^(Fo^2^)+(0.1457P)^2^+2.9514P] where P=(Fo^2^+2Fc^2^)/3'
_refine_ls_weighting_scheme calc
_refine_ls_wR_factor_gt 0.1866
_refine_ls_wR_factor_ref 0.1954
_reflns_number_gt 2163
_reflns_number_total 2484
_reflns_threshold_expression >2sigma(I)
_cod_data_source_file b905511h.txt
_cod_data_source_block TM_dioxane
_cod_original_cell_volume 4012(3)
_cod_original_sg_symbol_H-M C2/c
_cod_database_code 7201165

loop_
_symmetry_equiv_pos_as_xyz
'x, y, z'
'-x, y, -z+1/2'
'x+1/2, y+1/2, z'
'-x+1/2, y+1/2, -z+1/2'
'-x, -y, -z'
'x, -y, z-1/2'
'-x+1/2, -y+1/2, -z'
'x+1/2, -y+1/2, z-1/2'

loop_
_atom_site_label
_atom_site_type_symbol
_atom_site_fract_x
_atom_site_fract_y
_atom_site_fract_z
_atom_site_U_iso_or_equiv
_atom_site_adp_type
_atom_site_occupancy
_atom_site_symmetry_multiplicity
_atom_site_calc_flag
_atom_site_refinement_flags
_atom_site_disorder_assembly
_atom_site_disorder_group
S1 S 0.00101(5) 0.14840(9) -0.07310(5) 0.0321(5) Uani 1 1 d . . .
S2 S 0.16960(4) 0.52104(9) 0.16624(5) 0.0287(5) Uani 1 1 d . . .
O1 O 0.09913(13) 0.2456(2) 0.20309(15) 0.0332(8) Uani 1 1 d . . .
O2 O 0.06387(12) 0.0651(2) 0.21851(15) 0.0319(7) Uani 1 1 d . . .
O3 O 0.29409(11) 0.2532(2) 0.09219(15) 0.0254(7) Uani 1 1 d . . .
O4 O 0.36153(11) 0.2897(2) 0.22446(14) 0.0275(7) Uani 1 1 d . . .
O5 O 0.18549(13) 0.9352(3) 0.15322(15) 0.0354(8) Uani 1 1 d . . .
O6 O 0.19902(13) 0.9135(3) -0.00376(17) 0.0445(9) Uani 1 1 d . . .
N1 N 0.04130(14) 0.1302(3) 0.09076(18) 0.0269(8) Uani 1 1 d D . .
H1 H 0.0257(19) 0.055(2) 0.080(2) 0.032 Uiso 1 1 d D . .
N2 N 0.06543(14) 0.3053(3) 0.04168(18) 0.0245(8) Uani 1 1 d D . .
H2 H 0.0866(17) 0.322(3) 0.0948(13) 0.029 Uiso 1 1 d D . .
N3 N 0.18621(13) 0.3909(3) 0.04725(18) 0.0226(8) Uani 1 1 d D . .
H3 H 0.2098(17) 0.342(3) 0.029(2) 0.027 Uiso 1 1 d D . .
N4 N 0.26903(13) 0.3851(3) 0.17729(18) 0.0250(8) Uani 1 1 d D . .
H4 H 0.2829(18) 0.413(3) 0.2298(14) 0.030 Uiso 1 1 d D . .
C1 C 0.0960(2) 0.0759(4) 0.3084(2) 0.0353(11) Uani 1 1 d . . .
H1A H 0.1432 0.0831 0.3224 0.053 Uiso 1 1 calc R . .
H1B H 0.0868 0.0064 0.3357 0.053 Uiso 1 1 calc R . .
H1C H 0.0797 0.1456 0.3278 0.053 Uiso 1 1 calc R . .
C2 C 0.07111(16) 0.1562(4) 0.1741(2) 0.0258(10) Uani 1 1 d . . .
C3 C 0.03783(16) 0.2004(3) 0.0234(2) 0.0239(9) Uani 1 1 d . . .
C4 C 0.06746(17) 0.3907(3) -0.0179(2) 0.0225(9) Uani 1 1 d . . .
C5 C 0.01012(17) 0.4339(3) -0.0782(2) 0.0245(9) Uani 1 1 d . . .
H5 H -0.0312 0.4045 -0.0814 0.029 Uiso 1 1 calc R . .
C6 C 0.01398(18) 0.5192(3) -0.1326(2) 0.0289(10) Uani 1 1 d . . .
H6 H -0.0249 0.5470 -0.1745 0.035 Uiso 1 1 calc R . .
C7 C 0.07379(18) 0.5655(3) -0.1276(2) 0.0259(9) Uani 1 1 d . . .
H7 H 0.0758 0.6247 -0.1655 0.031 Uiso 1 1 calc R . .
C8 C 0.13022(18) 0.5244(3) -0.0670(2) 0.0252(10) Uani 1 1 d . . .
H8 H 0.1713 0.5566 -0.0621 0.030 Uiso 1 1 calc R . .
C9 C 0.12697(16) 0.4359(3) -0.0132(2) 0.0215(9) Uani 1 1 d . . .
C10 C 0.20890(16) 0.4280(3) 0.1262(2) 0.0222(9) Uani 1 1 d . . .
C11 C 0.30678(16) 0.3038(3) 0.1579(2) 0.0226(9) Uani 1 1 d . . .
C12 C 0.40712(16) 0.2040(4) 0.2164(2) 0.0286(10) Uani 1 1 d . . .
H12A H 0.3870 0.1262 0.2088 0.043 Uiso 1 1 calc R . .
H12B H 0.4465 0.2044 0.2672 0.043 Uiso 1 1 calc R . .
H12C H 0.4188 0.2231 0.1679 0.043 Uiso 1 1 calc R . .
C13 C 0.2061(3) 0.8280(4) 0.1274(3) 0.0552(14) Uani 1 1 d . . .
H13A H 0.1910 0.7612 0.1523 0.066 Uiso 1 1 calc R . .
H13B H 0.2544 0.8256 0.1479 0.066 Uiso 1 1 calc R . .
C14 C 0.1794(3) 0.8166(5) 0.0339(3) 0.0619(16) Uani 1 1 d . . .
H14A H 0.1954 0.7431 0.0176 0.074 Uiso 1 1 calc R . .
H14B H 0.1311 0.8130 0.0136 0.074 Uiso 1 1 calc R . .
C15 C 0.1782(2) 1.0194(5) 0.0227(3) 0.0454(13) Uani 1 1 d . . .
H15A H 0.1299 1.0207 0.0029 0.054 Uiso 1 1 calc R . .
H15B H 0.1925 1.0868 -0.0025 0.054 Uiso 1 1 calc R . .
C16 C 0.20534(19) 1.0305(4) 0.1152(2) 0.0320(10) Uani 1 1 d . . .
H16A H 0.2536 1.0328 0.1349 0.038 Uiso 1 1 calc R . .
H16B H 0.1901 1.1047 0.1318 0.038 Uiso 1 1 calc R . .

loop_
_atom_site_aniso_label
_atom_site_aniso_U_11
_atom_site_aniso_U_22
_atom_site_aniso_U_33
_atom_site_aniso_U_23
_atom_site_aniso_U_13
_atom_site_aniso_U_12
S1 0.0292(7) 0.0300(8) 0.0255(6) -0.0015(4) -0.0041(4) -0.0088(4)
S2 0.0120(7) 0.0338(8) 0.0306(6) -0.0049(4) -0.0039(4) 0.0060(4)
O1 0.0313(16) 0.0262(18) 0.0274(15) -0.0015(12) -0.0069(12) -0.0076(14)
O2 0.0301(16) 0.0307(17) 0.0257(14) 0.0021(12) -0.0011(11) -0.0020(12)
O3 0.0106(13) 0.0307(17) 0.0250(14) -0.0038(12) -0.0054(10) 0.0012(11)
O4 0.0085(13) 0.0381(18) 0.0258(13) -0.0025(12) -0.0059(10) 0.0087(11)
O5 0.0289(16) 0.042(2) 0.0298(15) -0.0023(13) 0.0038(12) -0.0144(13)
O6 0.0291(17) 0.068(2) 0.0320(16) -0.0078(15) 0.0054(13) -0.0129(16)
N1 0.0177(17) 0.029(2) 0.0243(17) 0.0000(14) -0.0036(13) -0.0052(14)
N2 0.0124(16) 0.029(2) 0.0232(16) 0.0004(14) -0.0038(12) 0.0011(15)
N3 0.0068(16) 0.027(2) 0.0266(17) -0.0009(14) -0.0035(12) 0.0027(13)
N4 0.0076(16) 0.033(2) 0.0232(16) -0.0052(14) -0.0074(13) 0.0048(14)
C1 0.034(2) 0.039(3) 0.025(2) 0.0032(18) 0.0010(17) 0.003(2)
C2 0.009(2) 0.032(3) 0.030(2) 0.0049(19) 0.0006(16) 0.0040(18)
C3 0.0108(18) 0.023(3) 0.032(2) -0.0015(17) 0.0007(15) -0.0017(17)
C4 0.017(2) 0.017(2) 0.026(2) -0.0001(16) -0.0020(15) -0.0005(16)
C5 0.012(2) 0.028(2) 0.0246(19) -0.0010(17) -0.0051(15) 0.0035(16)
C6 0.016(2) 0.031(3) 0.027(2) -0.0011(18) -0.0065(16) 0.0054(17)
C7 0.020(2) 0.021(2) 0.028(2) 0.0018(17) -0.0010(16) 0.0012(17)
C8 0.020(2) 0.020(2) 0.030(2) -0.0022(17) 0.0022(16) -0.0006(16)
C9 0.0077(19) 0.025(2) 0.0228(18) -0.0035(16) -0.0052(14) 0.0011(15)
C10 0.0071(18) 0.021(2) 0.030(2) 0.0032(16) -0.0032(15) 0.0012(15)
C11 0.0082(18) 0.027(2) 0.025(2) 0.0029(18) -0.0030(15) 0.0009(16)
C12 0.010(2) 0.036(3) 0.031(2) -0.0002(18) -0.0028(16) 0.0069(17)
C13 0.082(4) 0.033(3) 0.050(3) -0.003(2) 0.023(3) -0.016(3)
C14 0.069(4) 0.066(4) 0.054(3) -0.026(3) 0.027(3) -0.039(3)
C15 0.024(2) 0.069(4) 0.038(2) 0.013(2) 0.0049(19) 0.001(2)
C16 0.018(2) 0.034(3) 0.038(2) 0.0060(18) 0.0038(17) -0.0013(18)

loop_
_atom_type_symbol
_atom_type_description
_atom_type_scat_dispersion_real
_atom_type_scat_dispersion_imag
_atom_type_scat_source
C C 0.0181 0.0091 'International Tables Vol C Tables 4.2.6.8 and 6.1.1.4'
H H 0.0000 0.0000 'International Tables Vol C Tables 4.2.6.8 and 6.1.1.4'
N N 0.0311 0.0180 'International Tables Vol C Tables 4.2.6.8 and 6.1.1.4'
O O 0.0492 0.0322 'International Tables Vol C Tables 4.2.6.8 and 6.1.1.4'
S S 0.3331 0.5567 'International Tables Vol C Tables 4.2.6.8 and 6.1.1.4'

loop_
_geom_angle_atom_site_label_1
_geom_angle_atom_site_label_2
_geom_angle_atom_site_label_3
_geom_angle
_geom_angle_site_symmetry_1
_geom_angle_site_symmetry_3
_geom_angle_publ_flag
C2 O2 C1 115.3(3) . . ?
C11 O4 C12 116.2(3) . . ?
C16 O5 C13 109.3(3) . . ?
C14 O6 C15 109.3(3) . . ?
C2 N1 C3 127.2(3) . . ?
C2 N1 H1 114(2) . . ?
C3 N1 H1 118(2) . . ?
C3 N2 C4 125.4(3) . . ?
C3 N2 H2 117(3) . . ?
C4 N2 H2 117(3) . . ?
C10 N3 C9 121.9(3) . . ?
C10 N3 H3 120(3) . . ?
C9 N3 H3 118(3) . . ?
C11 N4 C10 127.7(3) . . ?
C11 N4 H4 118(3) . . ?
C10 N4 H4 114(3) . . ?
O2 C1 H1A 109.5 . . ?
O2 C1 H1B 109.5 . . ?
H1A C1 H1B 109.5 . . ?
O2 C1 H1C 109.5 . . ?
H1A C1 H1C 109.5 . . ?
H1B C1 H1C 109.5 . . ?
O1 C2 O2 125.2(3) . . ?
O1 C2 N1 126.4(3) . . ?
O2 C2 N1 108.4(3) . . ?
N2 C3 N1 116.3(3) . . ?
N2 C3 S1 124.9(3) . . ?
N1 C3 S1 118.8(3) . . ?
C9 C4 C5 119.5(3) . . ?
C9 C4 N2 119.3(3) . . ?
C5 C4 N2 121.2(3) . . ?
C6 C5 C4 119.5(4) . . ?
C6 C5 H5 120.3 . . ?
C4 C5 H5 120.3 . . ?
C5 C6 C7 121.2(3) . . ?
C5 C6 H6 119.4 . . ?
C7 C6 H6 119.4 . . ?
C8 C7 C6 119.2(4) . . ?
C8 C7 H7 120.4 . . ?
C6 C7 H7 120.4 . . ?
C7 C8 C9 120.0(4) . . ?
C7 C8 H8 120.0 . . ?
C9 C8 H8 120.0 . . ?
C4 C9 C8 120.6(3) . . ?
C4 C9 N3 120.1(3) . . ?
C8 C9 N3 119.4(3) . . ?
N3 C10 N4 116.8(3) . . ?
N3 C10 S2 124.3(3) . . ?
N4 C10 S2 118.9(3) . . ?
O3 C11 O4 125.0(3) . . ?
O3 C11 N4 126.8(3) . . ?
O4 C11 N4 108.2(3) . . ?
O4 C12 H12A 109.5 . . ?
O4 C12 H12B 109.5 . . ?
H12A C12 H12B 109.5 . . ?
O4 C12 H12C 109.5 . . ?
H12A C12 H12C 109.5 . . ?
H12B C12 H12C 109.5 . . ?
O5 C13 C14 111.1(4) . . ?
O5 C13 H13A 109.4 . . ?
C14 C13 H13A 109.4 . . ?
O5 C13 H13B 109.4 . . ?
C14 C13 H13B 109.4 . . ?
H13A C13 H13B 108.0 . . ?
O6 C14 C13 110.5(4) . . ?
O6 C14 H14A 109.5 . . ?
C13 C14 H14A 109.5 . . ?
O6 C14 H14B 109.5 . . ?
C13 C14 H14B 109.5 . . ?
H14A C14 H14B 108.1 . . ?
O6 C15 C16 111.2(4) . . ?
O6 C15 H15A 109.4 . . ?
C16 C15 H15A 109.4 . . ?
O6 C15 H15B 109.4 . . ?
C16 C15 H15B 109.4 . . ?
H15A C15 H15B 108.0 . . ?
O5 C16 C15 110.7(3) . . ?
O5 C16 H16A 109.5 . . ?
C15 C16 H16A 109.5 . . ?
O5 C16 H16B 109.5 . . ?
C15 C16 H16B 109.5 . . ?
H16A C16 H16B 108.1 . . ?

loop_
_geom_bond_atom_site_label_1
_geom_bond_atom_site_label_2
_geom_bond_distance
_geom_bond_site_symmetry_2
_geom_bond_publ_flag
S1 C3 1.666(4) . ?
S2 C10 1.667(4) . ?
O1 C2 1.203(5) . ?
O2 C2 1.333(5) . ?
O2 C1 1.449(4) . ?
O3 C11 1.205(4) . ?
O4 C11 1.335(4) . ?
O4 C12 1.443(4) . ?
O5 C16 1.417(5) . ?
O5 C13 1.430(6) . ?
O6 C14 1.425(6) . ?
O6 C15 1.425(6) . ?
N1 C2 1.372(5) . ?
N1 C3 1.385(5) . ?
N1 H1 0.916(19) . ?
N2 C3 1.329(5) . ?
N2 C4 1.426(5) . ?
N2 H2 0.880(19) . ?
N3 C10 1.331(5) . ?
N3 C9 1.434(4) . ?
N3 H3 0.886(19) . ?
N4 C11 1.365(5) . ?
N4 C10 1.384(4) . ?
N4 H4 0.897(19) . ?
C1 H1A 0.9800 . ?
C1 H1B 0.9800 . ?
C1 H1C 0.9800 . ?
C4 C9 1.380(5) . ?
C4 C5 1.398(5) . ?
C5 C6 1.373(6) . ?
C5 H5 0.9500 . ?
C6 C7 1.390(6) . ?
C6 H6 0.9500 . ?
C7 C8 1.380(5) . ?
C7 H7 0.9500 . ?
C8 C9 1.388(5) . ?
C8 H8 0.9500 . ?
C12 H12A 0.9800 . ?
C12 H12B 0.9800 . ?
C12 H12C 0.9800 . ?
C13 C14 1.500(7) . ?
C13 H13A 0.9900 . ?
C13 H13B 0.9900 . ?
C14 H14A 0.9900 . ?
C14 H14B 0.9900 . ?
C15 C16 1.483(6) . ?
C15 H15A 0.9900 . ?
C15 H15B 0.9900 . ?
C16 H16A 0.9900 . ?
C16 H16B 0.9900 . ?

loop_
_geom_hbond_atom_site_label_D
_geom_hbond_atom_site_label_H
_geom_hbond_atom_site_label_A
_geom_hbond_distance_DH
_geom_hbond_distance_HA
_geom_hbond_distance_DA
_geom_hbond_angle_DHA
_geom_hbond_site_symmetry_A
N2 H2 O1 0.880(19) 1.98(3) 2.681(4) 136(3) .
N2 H2 S2 0.880(19) 2.90(3) 3.512(3) 128(3) .
N3 H3 O3 0.886(19) 2.04(3) 2.713(4) 131(3) .
N1 H1 S1 0.916(19) 2.39(2) 3.299(4) 171(4) 5
N3 H3 O3 0.886(19) 2.33(3) 3.060(4) 140(3) 7
N4 H4 O5 0.897(19) 1.89(2) 2.769(4) 167(4) 4_545

loop_
_geom_torsion_atom_site_label_1
_geom_torsion_atom_site_label_2
_geom_torsion_atom_site_label_3
_geom_torsion_atom_site_label_4
_geom_torsion
_geom_torsion_site_symmetry_1
_geom_torsion_site_symmetry_2
_geom_torsion_site_symmetry_3
_geom_torsion_site_symmetry_4
_geom_torsion_publ_flag
C1 O2 C2 O1 -3.4(5) . . . . ?
C1 O2 C2 N1 176.7(3) . . . . ?
C3 N1 C2 O1 0.6(6) . . . . ?
C3 N1 C2 O2 -179.4(3) . . . . ?
C4 N2 C3 N1 179.9(3) . . . . ?
C4 N2 C3 S1 0.7(5) . . . . ?
C2 N1 C3 N2 -1.3(5) . . . . ?
C2 N1 C3 S1 177.9(3) . . . . ?
C3 N2 C4 C9 -125.2(4) . . . . ?
C3 N2 C4 C5 58.2(5) . . . . ?
C9 C4 C5 C6 1.1(6) . . . . ?
N2 C4 C5 C6 177.7(3) . . . . ?
C4 C5 C6 C7 -1.6(6) . . . . ?
C5 C6 C7 C8 0.3(6) . . . . ?
C6 C7 C8 C9 1.5(6) . . . . ?
C5 C4 C9 C8 0.6(6) . . . . ?
N2 C4 C9 C8 -176.0(3) . . . . ?
C5 C4 C9 N3 -178.8(3) . . . . ?
N2 C4 C9 N3 4.6(5) . . . . ?
C7 C8 C9 C4 -2.0(6) . . . . ?
C7 C8 C9 N3 177.5(3) . . . . ?
C10 N3 C9 C4 -83.2(5) . . . . ?
C10 N3 C9 C8 97.4(4) . . . . ?
C9 N3 C10 N4 -175.1(3) . . . . ?
C9 N3 C10 S2 5.1(5) . . . . ?
C11 N4 C10 N3 -3.9(6) . . . . ?
C11 N4 C10 S2 175.9(3) . . . . ?
C12 O4 C11 O3 -2.2(5) . . . . ?
C12 O4 C11 N4 178.4(3) . . . . ?
C10 N4 C11 O3 -0.8(6) . . . . ?
C10 N4 C11 O4 178.6(3) . . . . ?
C16 O5 C13 C14 -57.2(5) . . . . ?
C15 O6 C14 C13 -56.8(5) . . . . ?
O5 C13 C14 O6 57.5(6) . . . . ?
C14 O6 C15 C16 58.0(4) . . . . ?
C13 O5 C16 C15 57.7(4) . . . . ?
O6 C15 C16 O5 -59.2(4) . . . . ?

loop_
_cod_related_entry_id
_cod_related_entry_database
_cod_related_entry_code
1 ChemSpider 30653607
